data_7227104
loop_
_publ_author_name
'Hu, Lei'
'Lin, Xiao-Ming'
'Lin, Jia'
'Zhang, Ru-Qiao'
'Zhang, Da-Liang'
'Cai, Yue-Peng'

_publ_section_title
;
 Structural diversity of Mn(ii), Zn(ii) and Pb(ii) coordination polymers
 constructed from isomeric pyridylbenzoate N-oxide ligands: structures and
 electrochemical properties
;
_journal_issue 48
_journal_name_full CrystEngComm
_journal_page_first 9307
_journal_paper_doi 10.1039/C6CE02071B
_journal_volume 18
_journal_year 2016
_chemical_formula_moiety 'C24 H16 N2 O6 Pb'
_chemical_formula_sum 'C24 H16 N2 O6 Pb'
_chemical_formula_weight 635.58
_chemical_name_systematic
;
 ?
;
_space_group_crystal_system monoclinic
_space_group_IT_number 14
_space_group_name_Hall '-P 2ybc'
_space_group_name_H-M_alt 'P 1 21/c 1'
_symmetry_space_group_name_Hall '-P 2ybc'
_symmetry_space_group_name_H-M 'P 1 21/c 1'
_atom_sites_solution_hydrogens geom
_audit_creation_method SHELXL-2014
_audit_update_record
;
2016-09-16 deposited with the CCDC.
2016-11-14 downloaded from the CCDC.
;
_cell_angle_alpha 90
_cell_angle_beta 95.997(5)
_cell_angle_gamma 90
_cell_formula_units_Z 4
_cell_length_a 20.213(5)
_cell_length_b 17.232(5)
_cell_length_c 7.666(2)
_cell_measurement_reflns_used 3976
_cell_measurement_temperature 296(2)
_cell_measurement_theta_max 25.76
_cell_measurement_theta_min 2.98
_cell_volume 2655.5(12)
_computing_cell_refinement 'Bruker SAINT'
_computing_data_collection 'Bruker APEX2'
_computing_data_reduction 'Bruker SAINT'
_computing_molecular_graphics 'Bruker SHELXTL'
_computing_publication_material 'Bruker SHELXTL'
_computing_structure_refinement 'SHELXL-2014 (Sheldrick, 2014)'
_diffrn_ambient_temperature 296(2)
_diffrn_measured_fraction_theta_full 0.851
_diffrn_measured_fraction_theta_max 0.997
_diffrn_measurement_device_type 'Bruker APEX-II CCD'
_diffrn_radiation_type MoK\a
_diffrn_radiation_wavelength 0.71073
_diffrn_reflns_av_R_equivalents 0.0570
_diffrn_reflns_av_unetI/netI 0.0693
_diffrn_reflns_Laue_measured_fraction_full 0.851
_diffrn_reflns_Laue_measured_fraction_max 0.997
_diffrn_reflns_limit_h_max 21
_diffrn_reflns_limit_h_min -22
_diffrn_reflns_limit_k_max 18
_diffrn_reflns_limit_k_min -19
_diffrn_reflns_limit_l_max 8
_diffrn_reflns_limit_l_min -8
_diffrn_reflns_number 11933
_diffrn_reflns_point_group_measured_fraction_full 0.851
_diffrn_reflns_point_group_measured_fraction_max 0.997
_diffrn_reflns_theta_full 25.242
_diffrn_reflns_theta_max 23.846
_diffrn_reflns_theta_min 1.013
_exptl_absorpt_coefficient_mu 6.390
_exptl_absorpt_correction_T_max 0.6147
_exptl_absorpt_correction_T_min 0.4120
_exptl_absorpt_correction_type multi-scan
_exptl_crystal_colour colorless
_exptl_crystal_density_diffrn 1.590
_exptl_crystal_description block
_exptl_crystal_F_000 1216
_refine_diff_density_max 1.877
_refine_diff_density_min -0.893
_refine_diff_density_rms 0.121
_refine_ls_extinction_coef 0.00013(6)
_refine_ls_extinction_expression Fc^*^=kFc[1+0.001xFc^2^\l^3^/sin(2\q)]^-1/4^
_refine_ls_extinction_method SHELXL
_refine_ls_goodness_of_fit_ref 1.064
_refine_ls_hydrogen_treatment constr
_refine_ls_matrix_type full
_refine_ls_number_parameters 299
_refine_ls_number_reflns 4094
_refine_ls_number_restraints 0
_refine_ls_restrained_S_all 1.064
_refine_ls_R_factor_all 0.0597
_refine_ls_R_factor_gt 0.0389
_refine_ls_shift/su_max 0.001
_refine_ls_shift/su_mean 0.000
_refine_ls_structure_factor_coef Fsqd
_refine_ls_weighting_details 'w=1/[\s^2^(Fo^2^)+(0.0363P)^2^] where P=(Fo^2^+2Fc^2^)/3'
_refine_ls_weighting_scheme calc
_refine_ls_wR_factor_gt 0.0902
_refine_ls_wR_factor_ref 0.0945
_reflns_Friedel_coverage 0.000
_reflns_number_gt 2922
_reflns_number_total 4094
_reflns_threshold_expression 'I > 2\s(I)'
_cod_data_source_file c6ce02071b2.cif
_cod_data_source_block 6-Pb
_cod_depositor_comments 'Adding full bibliography for 7227099--7227104.cif.'
_cod_original_cell_volume 2655.6(12)
_cod_database_code 7227104
_shelx_space_group_comment
;
The symmetry employed for this shelxl refinement is uniquely defined
by the following loop, which should always be used as a source of
symmetry information in preference to the above space-group names.
They are only intended as comments.
;
_shelxl_version_number 2014-3

loop_
_space_group_symop_operation_xyz
'x, y, z'
'-x, y+1/2, -z+1/2'
'-x, -y, -z'
'x, -y-1/2, z-1/2'

loop_
_atom_site_label
_atom_site_type_symbol
_atom_site_fract_x
_atom_site_fract_y
_atom_site_fract_z
_atom_site_U_iso_or_equiv
_atom_site_adp_type
_atom_site_occupancy
_atom_site_site_symmetry_order
_atom_site_calc_flag
_atom_site_refinement_flags_posn
_atom_site_refinement_flags_adp
Pb1 Pb 0.28098(2) 0.31377(2) 0.19677(4) 0.04138(15) Uani 1 1 d . .
C1 C 0.5400(6) 0.7013(6) -0.7420(13) 0.064(3) Uani 1 1 d . .
H1A H 0.5649 0.7280 -0.8179 0.077 Uiso 1 1 calc R U
C2 C 0.4748(6) 0.6828(6) -0.7931(13) 0.071(3) Uani 1 1 d . .
H2A H 0.4557 0.6986 -0.9031 0.085 Uiso 1 1 calc R U
C3 C 0.4366(6) 0.6414(6) -0.6861(14) 0.073(3) Uani 1 1 d . .
H3A H 0.3920 0.6308 -0.7212 0.088 Uiso 1 1 calc R U
C4 C 0.4667(5) 0.6156(5) -0.5228(12) 0.047(2) Uani 1 1 d . .
C5 C 0.5320(5) 0.6354(5) -0.4765(13) 0.051(3) Uani 1 1 d . .
H5A H 0.5529 0.6175 -0.3702 0.061 Uiso 1 1 calc R U
C6 C 0.4302(4) 0.5684(5) -0.3993(12) 0.047(2) Uani 1 1 d . .
C7 C 0.3767(5) 0.5205(6) -0.4572(13) 0.056(3) Uani 1 1 d . .
H7A H 0.3604 0.5209 -0.5751 0.067 Uiso 1 1 calc R U
C8 C 0.3471(5) 0.4716(5) -0.3401(12) 0.055(3) Uani 1 1 d . .
H8A H 0.3117 0.4396 -0.3805 0.066 Uiso 1 1 calc R U
C9 C 0.3713(4) 0.4716(5) -0.1639(12) 0.046(2) Uani 1 1 d . .
C10 C 0.4221(5) 0.5221(6) -0.1035(12) 0.062(3) Uani 1 1 d . .
H10A H 0.4363 0.5241 0.0158 0.074 Uiso 1 1 calc R U
C11 C 0.4521(5) 0.5698(6) -0.2192(13) 0.067(3) Uani 1 1 d . .
H11A H 0.4867 0.6026 -0.1771 0.081 Uiso 1 1 calc R U
C12 C 0.3449(5) 0.4152(6) -0.0355(12) 0.049(3) Uani 1 1 d . .
C13 C 0.1804(5) 0.4303(6) 0.2230(14) 0.055(3) Uani 1 1 d . .
C14 C 0.1225(5) 0.4832(6) 0.2567(12) 0.049(3) Uani 1 1 d . .
C15 C 0.0593(5) 0.4593(6) 0.1990(12) 0.061(3) Uani 1 1 d . .
H15A H 0.0526 0.4132 0.1368 0.073 Uiso 1 1 calc R U
C16 C 0.0048(5) 0.5053(6) 0.2347(12) 0.060(3) Uani 1 1 d . .
H16A H -0.0379 0.4892 0.1941 0.072 Uiso 1 1 calc R U
C17 C 0.0129(4) 0.5732(5) 0.3275(12) 0.045(2) Uani 1 1 d . .
C18 C 0.0772(5) 0.5976(6) 0.3830(16) 0.081(4) Uani 1 1 d . .
H18A H 0.0843 0.6445 0.4421 0.097 Uiso 1 1 calc R U
C19 C 0.1309(5) 0.5513(6) 0.3493(15) 0.075(3) Uani 1 1 d . .
H19A H 0.1736 0.5670 0.3909 0.090 Uiso 1 1 calc R U
C20 C -0.1658(4) 0.6395(6) 0.3445(13) 0.053(3) Uani 1 1 d . .
H20A H -0.2080 0.6267 0.2922 0.063 Uiso 1 1 calc R U
C21 C -0.1100(5) 0.6015(6) 0.2934(12) 0.054(3) Uani 1 1 d . .
H21A H -0.1157 0.5639 0.2061 0.065 Uiso 1 1 calc R U
C22 C -0.0456(5) 0.6184(5) 0.3703(12) 0.045(2) Uani 1 1 d . .
C23 C -0.0424(5) 0.6782(6) 0.4966(13) 0.058(3) Uani 1 1 d . .
H23A H -0.0011 0.6932 0.5510 0.069 Uiso 1 1 calc R U
C24 C -0.0967(5) 0.7139(5) 0.5402(13) 0.056(3) Uani 1 1 d . .
H24A H -0.0921 0.7536 0.6227 0.067 Uiso 1 1 calc R U
N1 N 0.5678(4) 0.6805(5) -0.5815(10) 0.056(2) Uani 1 1 d . .
N2 N -0.1588(4) 0.6943(4) 0.4685(9) 0.0456(19) Uani 1 1 d . .
O1 O 0.6290(3) 0.7013(4) -0.5276(8) 0.067(2) Uani 1 1 d . .
O2 O 0.3743(3) 0.4118(4) 0.1162(9) 0.070(2) Uani 1 1 d . .
O3 O 0.2939(3) 0.3755(4) -0.0855(8) 0.0585(19) Uani 1 1 d . .
O4 O 0.1693(3) 0.3712(4) 0.1366(8) 0.0589(19) Uani 1 1 d . .
O5 O 0.2379(3) 0.4497(4) 0.2958(9) 0.072(2) Uani 1 1 d . .
O6 O -0.2130(3) 0.7275(4) 0.5230(8) 0.0524(17) Uani 1 1 d . .

loop_
_atom_site_aniso_label
_atom_site_aniso_U_11
_atom_site_aniso_U_22
_atom_site_aniso_U_33
_atom_site_aniso_U_23
_atom_site_aniso_U_13
_atom_site_aniso_U_12
Pb1 0.0354(2) 0.0498(2) 0.0404(2) -0.00155(19) 0.01117(15) -0.0033(2)
C1 0.081(9) 0.067(8) 0.046(7) 0.017(5) 0.021(6) -0.013(6)
C2 0.081(8) 0.085(8) 0.043(6) 0.022(6) -0.008(6) -0.017(7)
C3 0.071(8) 0.090(9) 0.057(7) 0.015(6) 0.000(6) -0.010(7)
C4 0.060(7) 0.042(6) 0.041(6) 0.001(4) 0.020(5) -0.008(5)
C5 0.054(7) 0.043(6) 0.058(6) 0.003(5) 0.022(5) -0.009(5)
C6 0.043(6) 0.050(6) 0.047(6) 0.003(5) 0.004(5) -0.009(5)
C7 0.050(6) 0.064(7) 0.054(6) -0.002(5) 0.002(5) -0.003(5)
C8 0.056(7) 0.059(7) 0.050(6) 0.007(5) 0.006(5) -0.008(5)
C9 0.032(5) 0.063(7) 0.042(6) 0.001(5) 0.008(5) -0.009(5)
C10 0.074(8) 0.082(8) 0.030(6) -0.002(5) 0.003(5) -0.016(6)
C11 0.062(7) 0.079(8) 0.057(7) 0.012(6) -0.008(6) -0.038(6)
C12 0.041(6) 0.069(8) 0.037(6) 0.005(5) 0.010(5) 0.006(5)
C13 0.049(7) 0.058(8) 0.059(7) 0.019(6) 0.008(6) 0.008(6)
C14 0.040(6) 0.055(7) 0.055(6) -0.005(5) 0.014(5) 0.016(5)
C15 0.059(7) 0.071(8) 0.052(6) -0.007(5) 0.004(6) 0.005(6)
C16 0.045(6) 0.068(8) 0.065(7) -0.014(6) -0.002(6) 0.010(6)
C17 0.037(6) 0.049(6) 0.049(6) 0.009(5) 0.009(5) 0.011(5)
C18 0.037(6) 0.075(8) 0.130(11) -0.036(7) 0.014(7) 0.001(6)
C19 0.037(6) 0.067(8) 0.120(10) -0.025(7) 0.004(6) 0.008(6)
C20 0.034(6) 0.064(7) 0.060(7) -0.006(6) 0.004(5) -0.001(5)
C21 0.052(7) 0.061(7) 0.050(6) -0.007(5) 0.011(5) 0.009(5)
C22 0.051(6) 0.044(6) 0.042(6) 0.010(5) 0.008(5) 0.000(5)
C23 0.046(6) 0.065(7) 0.063(7) -0.009(6) 0.010(5) 0.008(6)
C24 0.046(6) 0.060(7) 0.061(7) -0.013(5) 0.003(6) 0.012(5)
N1 0.059(6) 0.062(6) 0.046(5) 0.004(4) 0.006(4) -0.010(5)
N2 0.051(5) 0.057(5) 0.030(4) 0.010(4) 0.008(4) 0.006(4)
O1 0.050(4) 0.092(6) 0.059(4) 0.004(4) 0.011(4) -0.032(4)
O2 0.058(5) 0.105(6) 0.047(4) 0.022(4) 0.005(4) -0.034(4)
O3 0.039(4) 0.081(5) 0.054(4) 0.009(4) -0.002(3) -0.030(4)
O4 0.055(4) 0.063(5) 0.058(4) -0.021(4) 0.002(4) 0.014(4)
O5 0.047(5) 0.073(5) 0.096(6) -0.017(4) 0.016(4) 0.014(4)
O6 0.039(4) 0.062(4) 0.060(4) 0.009(3) 0.023(3) 0.023(3)

loop_
_atom_type_symbol
_atom_type_description
_atom_type_scat_dispersion_real
_atom_type_scat_dispersion_imag
_atom_type_scat_source
C C 0.0033 0.0016 'International Tables Vol C Tables 4.2.6.8 and 6.1.1.4'
H H 0.0000 0.0000 'International Tables Vol C Tables 4.2.6.8 and 6.1.1.4'
N N 0.0061 0.0033 'International Tables Vol C Tables 4.2.6.8 and 6.1.1.4'
O O 0.0106 0.0060 'International Tables Vol C Tables 4.2.6.8 and 6.1.1.4'
Pb Pb -3.3944 10.1111 'International Tables Vol C Tables 4.2.6.8 and 6.1.1.4'

loop_
_geom_angle_atom_site_label_1
_geom_angle_atom_site_label_2
_geom_angle_atom_site_label_3
_geom_angle
_geom_angle_site_symmetry_1
_geom_angle_site_symmetry_3
O3 Pb1 O4 80.8(2) . .
O3 Pb1 O6 76.6(2) . 2_545
O4 Pb1 O6 71.9(2) . 2_545
O3 Pb1 O5 86.4(2) . .
O4 Pb1 O5 51.2(2) . .
O6 Pb1 O5 122.6(2) 2_545 .
O3 Pb1 O2 51.22(19) . .
O4 Pb1 O2 111.1(2) . .
O6 Pb1 O2 124.55(19) 2_545 .
O5 Pb1 O2 76.4(2) . .
N1 C1 C2 119.8(9) . .
N1 C1 H1A 120.1 . .
C2 C1 H1A 120.1 . .
C1 C2 C3 122.0(10) . .
C1 C2 H2A 119.0 . .
C3 C2 H2A 119.0 . .
C2 C3 C4 118.3(10) . .
C2 C3 H3A 120.9 . .
C4 C3 H3A 120.9 . .
C5 C4 C3 117.9(9) . .
C5 C4 C6 119.6(9) . .
C3 C4 C6 122.4(9) . .
C4 C5 N1 122.5(9) . .
C4 C5 H5A 118.7 . .
N1 C5 H5A 118.7 . .
C7 C6 C11 118.5(8) . .
C7 C6 C4 122.4(8) . .
C11 C6 C4 119.0(8) . .
C6 C7 C8 121.2(9) . .
C6 C7 H7A 119.4 . .
C8 C7 H7A 119.4 . .
C9 C8 C7 119.3(9) . .
C9 C8 H8A 120.3 . .
C7 C8 H8A 120.3 . .
C8 C9 C10 119.9(8) . .
C8 C9 C12 121.3(8) . .
C10 C9 C12 118.8(8) . .
C9 C10 C11 120.9(9) . .
C9 C10 H10A 119.6 . .
C11 C10 H10A 119.6 . .
C6 C11 C10 120.1(9) . .
C6 C11 H11A 120.0 . .
C10 C11 H11A 120.0 . .
O2 C12 O3 123.4(9) . .
O2 C12 C9 117.8(9) . .
O3 C12 C9 118.8(8) . .
O4 C13 O5 124.2(9) . .
O4 C13 C14 119.2(9) . .
O5 C13 C14 116.5(10) . .
C19 C14 C15 118.9(9) . .
C19 C14 C13 122.9(9) . .
C15 C14 C13 118.1(9) . .
C14 C15 C16 119.3(10) . .
C14 C15 H15A 120.3 . .
C16 C15 H15A 120.3 . .
C17 C16 C15 121.9(9) . .
C17 C16 H16A 119.0 . .
C15 C16 H16A 119.0 . .
C16 C17 C18 118.3(9) . .
C16 C17 C22 120.7(9) . .
C18 C17 C22 121.0(9) . .
C19 C18 C17 119.5(10) . .
C19 C18 H18A 120.3 . .
C17 C18 H18A 120.3 . .
C14 C19 C18 122.0(9) . .
C14 C19 H19A 119.0 . .
C18 C19 H19A 119.0 . .
N2 C20 C21 120.2(9) . .
N2 C20 H20A 119.9 . .
C21 C20 H20A 119.9 . .
C20 C21 C22 121.7(9) . .
C20 C21 H21A 119.1 . .
C22 C21 H21A 119.1 . .
C21 C22 C23 114.5(9) . .
C21 C22 C17 121.7(9) . .
C23 C22 C17 123.8(9) . .
C24 C23 C22 121.9(9) . .
C24 C23 H23A 119.0 . .
C22 C23 H23A 119.0 . .
C23 C24 N2 122.4(9) . .
C23 C24 H24A 118.8 . .
N2 C24 H24A 118.8 . .
O1 N1 C1 120.3(8) . .
O1 N1 C5 120.4(8) . .
C1 N1 C5 119.3(9) . .
O6 N2 C20 119.5(8) . .
O6 N2 C24 121.2(8) . .
C20 N2 C24 119.2(8) . .
C12 O2 Pb1 88.0(6) . .
C12 O3 Pb1 97.3(5) . .
C13 O4 Pb1 96.9(6) . .
C13 O5 Pb1 87.4(6) . .
N2 O6 Pb1 116.5(4) . 2

loop_
_geom_bond_atom_site_label_1
_geom_bond_atom_site_label_2
_geom_bond_distance
_geom_bond_site_symmetry_2
Pb1 O3 2.450(6) .
Pb1 O4 2.464(6) .
Pb1 O6 2.541(6) 2_545
Pb1 O5 2.638(7) .
Pb1 O2 2.653(6) .
C1 N1 1.346(12) .
C1 C2 1.373(13) .
C1 H1A 0.9300 .
C2 C3 1.383(13) .
C2 H2A 0.9300 .
C3 C4 1.406(13) .
C3 H3A 0.9300 .
C4 C5 1.373(12) .
C4 C6 1.501(11) .
C5 N1 1.378(10) .
C5 H5A 0.9300 .
C6 C7 1.394(12) .
C6 C11 1.406(12) .
C7 C8 1.410(12) .
C7 H7A 0.9300 .
C8 C9 1.387(12) .
C8 H8A 0.9300 .
C9 C10 1.388(12) .
C9 C12 1.519(12) .
C10 C11 1.394(12) .
C10 H10A 0.9300 .
C11 H11A 0.9300 .
C12 O2 1.251(10) .
C12 O3 1.262(10) .
C13 O4 1.222(11) .
C13 O5 1.280(11) .
C13 C14 1.527(12) .
C14 C19 1.373(13) .
C14 C15 1.370(12) .
C15 C16 1.408(12) .
C15 H15A 0.9300 .
C16 C17 1.369(12) .
C16 H16A 0.9300 .
C17 C18 1.390(12) .
C17 C22 1.481(11) .
C18 C19 1.392(12) .
C18 H18A 0.9300 .
C19 H19A 0.9300 .
C20 N2 1.337(11) .
C20 C21 1.395(11) .
C20 H20A 0.9300 .
C21 C22 1.403(12) .
C21 H21A 0.9300 .
C22 C23 1.411(12) .
C23 C24 1.332(12) .
C23 H23A 0.9300 .
C24 N2 1.358(11) .
C24 H24A 0.9300 .
N1 O1 1.313(9) .
N2 O6 1.340(8) .
O6 Pb1 2.541(6) 2

loop_
_platon_squeeze_void_nr
_platon_squeeze_void_average_x
_platon_squeeze_void_average_y
_platon_squeeze_void_average_z
_platon_squeeze_void_volume
_platon_squeeze_void_count_electrons
_platon_squeeze_void_content
1 0.789 0.250 -0.045 387 97 ' '
2 0.211 0.750 -0.059 388 97 ' '
